data_2237062
loop_
_publ_author_name
'Berger, Raphael Johann Friedrich'
'Jana, Surajit'
'Monkowius, Uwe'
'Mitzel, Norbert Werner'

_publ_section_title
;
 Bis(\m-diisopropylhydoxylaminato)-\k^2^<i>O</i>:<i>N</i>;\k^2^<i>O</i>:<i>O</i>-bis[(diisopropylhydoxylaminato-\k<i>O</i>)beryllium]
;
_journal_coeditor_code WM2695
_journal_issue 12
_journal_name_full 'Acta Crystallographica Section E'
_journal_page_first m1463
_journal_paper_doi 10.1107/S1600536812045655
_journal_volume 68
_journal_year 2012
_chemical_formula_iupac '[Be2 (C6 H14 N O)4]'
_chemical_formula_moiety 'C24 H56 Be2 N4 O4'
_chemical_formula_sum 'C24 H56 Be2 N4 O4'
_chemical_formula_weight 482.75
_chemical_name_systematic
;
Bis(\m-diisopropylhydoxylaminato)-
\k^2^<i>O</i>:<i>N</i>;\k^2^<i>O</i>:<i>O</i>-
bis[(diisopropylhydoxylaminato-\k<i>O</i>)beryllium]
;
_space_group_IT_number 2
_symmetry_cell_setting triclinic
_symmetry_space_group_name_Hall '-P 1'
_symmetry_space_group_name_H-M 'P -1'
_atom_sites_solution_hydrogens geom
_atom_sites_solution_primary direct
_atom_sites_solution_secondary difmap
_audit_creation_method SHELXL-97
_cell_angle_alpha 98.82(2)
_cell_angle_beta 97.42(2)
_cell_angle_gamma 102.42(2)
_cell_formula_units_Z 2
_cell_length_a 8.2156(17)
_cell_length_b 13.248(3)
_cell_length_c 14.317(3)
_cell_measurement_reflns_used 5000
_cell_measurement_temperature 110(2)
_cell_measurement_theta_max 25.2
_cell_measurement_theta_min 4.3
_cell_volume 1482.4(6)
_computing_cell_refinement 'X-AREA (Stoe & Cie, 2012)'
_computing_data_collection 'X-AREA (Stoe & Cie, 2012)'
_computing_data_reduction 'X-RED32 (Stoe & Cie, 2012)'
_computing_molecular_graphics 'PLATON (Spek, 2009)'
_computing_publication_material 'publCIF (Westrip, 2010)'
_computing_structure_refinement 'SHELXL97 (Sheldrick, 2008)'
_computing_structure_solution 'SHELXS97 (Sheldrick, 2008)'
_diffrn_ambient_temperature 110(2)
_diffrn_measured_fraction_theta_full 0.919
_diffrn_measured_fraction_theta_max 0.919
_diffrn_measurement_device_type 'Stoe IPDS'
_diffrn_measurement_method rotation
_diffrn_radiation_monochromator graphite
_diffrn_radiation_source 'sealed tube'
_diffrn_radiation_type MoK\a
_diffrn_radiation_wavelength 0.71073
_diffrn_reflns_av_R_equivalents 0.1620
_diffrn_reflns_av_sigmaI/netI 0.1199
_diffrn_reflns_limit_h_max 9
_diffrn_reflns_limit_h_min -10
_diffrn_reflns_limit_k_max 16
_diffrn_reflns_limit_k_min -16
_diffrn_reflns_limit_l_max 17
_diffrn_reflns_limit_l_min -17
_diffrn_reflns_number 20278
_diffrn_reflns_theta_full 25.77
_diffrn_reflns_theta_max 25.77
_diffrn_reflns_theta_min 4.21
_exptl_absorpt_coefficient_mu 0.071
_exptl_absorpt_correction_type none
_exptl_crystal_colour colourless
_exptl_crystal_density_diffrn 1.081
_exptl_crystal_density_method 'not measured'
_exptl_crystal_description block
_exptl_crystal_F_000 536
_exptl_crystal_size_max 0.20
_exptl_crystal_size_mid 0.10
_exptl_crystal_size_min 0.05
_refine_diff_density_max 0.174
_refine_diff_density_min -0.219
_refine_ls_extinction_method none
_refine_ls_goodness_of_fit_ref 0.977
_refine_ls_hydrogen_treatment constr
_refine_ls_matrix_type full
_refine_ls_number_constraints 0
_refine_ls_number_parameters 323
_refine_ls_number_reflns 5220
_refine_ls_number_restraints 0
_refine_ls_restrained_S_all 0.977
_refine_ls_R_factor_all 0.1557
_refine_ls_R_factor_gt 0.0611
_refine_ls_shift/su_max 0.000
_refine_ls_shift/su_mean 0.000
_refine_ls_structure_factor_coef Fsqd
_refine_ls_weighting_details 'calc w=1/[\s^2^(Fo^2^)+(0.0603P)^2^+0.0000P] where P=(Fo^2^+2Fc^2^)/3'
_refine_ls_weighting_scheme calc
_refine_ls_wR_factor_gt 0.1270
_refine_ls_wR_factor_ref 0.1688
_reflns_number_gt 2359
_reflns_number_total 5220
_reflns_threshold_expression I>2sigma(I)
_cod_data_source_file wm2695.cif
_cod_data_source_block I
_cod_original_cell_volume 1482.5(5)
_cod_database_code 2237062
_cod_database_fobs_code 2237062

loop_
_symmetry_equiv_pos_as_xyz
'x, y, z'
'-x, -y, -z'

loop_
_atom_site_type_symbol
_atom_site_label
_atom_site_fract_x
_atom_site_fract_y
_atom_site_fract_z
_atom_site_U_iso_or_equiv
_atom_site_adp_type
_atom_site_calc_flag
_atom_site_refinement_flags
_atom_site_occupancy
_atom_site_symmetry_multiplicity
O O1 0.0493(3) 0.11429(16) 0.64521(17) 0.0425(6) Uani d . 1 1
N N1 0.1242(3) 0.1998(2) 0.6006(2) 0.0406(7) Uani d . 1 1
Be Be1 0.2326(6) 0.3041(3) 0.6921(3) 0.0413(11) Uani d . 1 1
O O2 0.0366(3) 0.07170(16) 0.82450(17) 0.0454(6) Uani d . 1 1
N N2 -0.0419(3) -0.03765(19) 0.7809(2) 0.0415(7) Uani d . 1 1
Be Be2 0.0876(5) 0.1400(3) 0.7543(3) 0.0399(11) Uani d . 1 1
O O3 0.1982(3) 0.25866(16) 0.78337(17) 0.0415(6) Uani d . 1 1
N N3 0.2877(4) 0.3196(2) 0.8786(2) 0.0437(7) Uani d . 1 1
O O4 0.3156(3) 0.39645(16) 0.65618(18) 0.0449(6) Uani d . 1 1
N N4 0.3860(3) 0.50261(19) 0.7113(2) 0.0408(7) Uani d . 1 1
C C11 0.2354(4) 0.1547(3) 0.5371(3) 0.0446(9) Uani d . 1 1
H H11 0.1673 0.0866 0.4967 0.054 Uiso calc R 1 1
C C12 0.3817(5) 0.1326(3) 0.6004(3) 0.0560(10) Uani d . 1 1
H H12A 0.4490 0.0977 0.5603 0.084 Uiso calc R 1 1
H H12B 0.3376 0.0869 0.6437 0.084 Uiso calc R 1 1
H H12C 0.4529 0.1991 0.6382 0.084 Uiso calc R 1 1
C C13 0.3003(6) 0.2276(3) 0.4717(3) 0.0601(11) Uani d . 1 1
H H13A 0.2059 0.2320 0.4244 0.090 Uiso calc R 1 1
H H13B 0.3835 0.2003 0.4386 0.090 Uiso calc R 1 1
H H13C 0.3537 0.2977 0.5097 0.090 Uiso calc R 1 1
C C14 -0.0187(4) 0.2287(3) 0.5431(3) 0.0468(9) Uani d . 1 1
H H14 0.0312 0.2870 0.5109 0.056 Uiso calc R 1 1
C C15 -0.1278(5) 0.2706(3) 0.6101(3) 0.0577(11) Uani d . 1 1
H H15A -0.1862 0.2133 0.6386 0.087 Uiso calc R 1 1
H H15B -0.2114 0.2990 0.5739 0.087 Uiso calc R 1 1
H H15C -0.0563 0.3264 0.6610 0.087 Uiso calc R 1 1
C C16 -0.1257(5) 0.1398(3) 0.4662(3) 0.0623(12) Uani d . 1 1
H H16A -0.0545 0.1152 0.4222 0.094 Uiso calc R 1 1
H H16B -0.2144 0.1648 0.4305 0.094 Uiso calc R 1 1
H H16C -0.1778 0.0818 0.4959 0.094 Uiso calc R 1 1
C C21 0.0464(5) -0.1004(3) 0.8373(3) 0.0476(9) Uani d . 1 1
H H21 0.0360 -0.0819 0.9064 0.057 Uiso calc R 1 1
C C22 -0.0306(5) -0.2169(3) 0.8010(3) 0.0647(12) Uani d . 1 1
H H22A -0.1447 -0.2352 0.8167 0.097 Uiso calc R 1 1
H H22B 0.0397 -0.2577 0.8316 0.097 Uiso calc R 1 1
H H22C -0.0365 -0.2330 0.7314 0.097 Uiso calc R 1 1
C C23 0.2317(5) -0.0756(3) 0.8273(3) 0.0619(11) Uani d . 1 1
H H23A 0.2415 -0.0873 0.7592 0.093 Uiso calc R 1 1
H H23B 0.2889 -0.1215 0.8598 0.093 Uiso calc R 1 1
H H23C 0.2844 -0.0019 0.8565 0.093 Uiso calc R 1 1
C C24 -0.2226(4) -0.0542(3) 0.7891(3) 0.0484(10) Uani d . 1 1
H H24 -0.2763 -0.1304 0.7633 0.058 Uiso calc R 1 1
C C25 -0.3057(5) 0.0085(3) 0.7246(3) 0.0576(11) Uani d . 1 1
H H25A -0.2711 0.0834 0.7537 0.086 Uiso calc R 1 1
H H25B -0.4289 -0.0157 0.7170 0.086 Uiso calc R 1 1
H H25C -0.2705 -0.0019 0.6617 0.086 Uiso calc R 1 1
C C26 -0.2600(5) -0.0305(3) 0.8900(3) 0.0624(11) Uani d . 1 1
H H26A -0.2184 -0.0779 0.9283 0.094 Uiso calc R 1 1
H H26B -0.3823 -0.0409 0.8878 0.094 Uiso calc R 1 1
H H26C -0.2034 0.0425 0.9193 0.094 Uiso calc R 1 1
C C31 0.1634(5) 0.3670(3) 0.9256(3) 0.0508(10) Uani d . 1 1
H H31 0.2247 0.4063 0.9902 0.061 Uiso calc R 1 1
C C32 0.1153(5) 0.4483(3) 0.8714(3) 0.0613(11) Uani d . 1 1
H H32A 0.2171 0.4911 0.8552 0.092 Uiso calc R 1 1
H H32B 0.0613 0.4936 0.9114 0.092 Uiso calc R 1 1
H H32C 0.0364 0.4129 0.8124 0.092 Uiso calc R 1 1
C C33 0.0087(6) 0.2913(3) 0.9430(4) 0.0710(13) Uani d . 1 1
H H33A -0.0626 0.2561 0.8815 0.106 Uiso calc R 1 1
H H33B -0.0554 0.3302 0.9821 0.106 Uiso calc R 1 1
H H33C 0.0441 0.2386 0.9768 0.106 Uiso calc R 1 1
C C34 0.3584(5) 0.2466(3) 0.9307(3) 0.0508(10) Uani d . 1 1
H H34 0.2658 0.1855 0.9350 0.061 Uiso calc R 1 1
C C35 0.4895(5) 0.2079(3) 0.8798(3) 0.0597(11) Uani d . 1 1
H H35A 0.4369 0.1708 0.8147 0.090 Uiso calc R 1 1
H H35B 0.5359 0.1598 0.9151 0.090 Uiso calc R 1 1
H H35C 0.5806 0.2679 0.8765 0.090 Uiso calc R 1 1
C C36 0.4425(6) 0.3052(4) 1.0308(3) 0.0769(14) Uani d . 1 1
H H36A 0.5129 0.3737 1.0267 0.115 Uiso calc R 1 1
H H36B 0.5132 0.2641 1.0606 0.115 Uiso calc R 1 1
H H36C 0.3555 0.3158 1.0696 0.115 Uiso calc R 1 1
C C41 0.3229(4) 0.5723(3) 0.6515(3) 0.0467(9) Uani d . 1 1
H H41 0.3582 0.5599 0.5872 0.056 Uiso calc R 1 1
C C42 0.1321(5) 0.5490(3) 0.6387(3) 0.0613(11) Uani d . 1 1
H H42A 0.0842 0.4764 0.6048 0.092 Uiso calc R 1 1
H H42B 0.0914 0.5974 0.6013 0.092 Uiso calc R 1 1
H H42C 0.0969 0.5581 0.7017 0.092 Uiso calc R 1 1
C C43 0.3965(5) 0.6860(3) 0.6994(3) 0.0624(12) Uani d . 1 1
H H43A 0.3752 0.6961 0.7656 0.094 Uiso calc R 1 1
H H43B 0.3433 0.7316 0.6642 0.094 Uiso calc R 1 1
H H43C 0.5186 0.7039 0.6994 0.094 Uiso calc R 1 1
C C44 0.5723(4) 0.5197(3) 0.7237(3) 0.0470(9) Uani d . 1 1
H H44 0.6210 0.5937 0.7584 0.056 Uiso calc R 1 1
C C45 0.6278(5) 0.4488(3) 0.7884(3) 0.0603(11) Uani d . 1 1
H H45A 0.5682 0.4513 0.8434 0.090 Uiso calc R 1 1
H H45B 0.7500 0.4728 0.8111 0.090 Uiso calc R 1 1
H H45C 0.6013 0.3764 0.7526 0.090 Uiso calc R 1 1
C C46 0.6461(5) 0.5079(3) 0.6317(3) 0.0604(11) Uani d . 1 1
H H46A 0.5945 0.4380 0.5929 0.091 Uiso calc R 1 1
H H46B 0.7686 0.5165 0.6475 0.091 Uiso calc R 1 1
H H46C 0.6230 0.5618 0.5955 0.091 Uiso calc R 1 1

loop_
_atom_site_aniso_label
_atom_site_aniso_U_11
_atom_site_aniso_U_22
_atom_site_aniso_U_33
_atom_site_aniso_U_12
_atom_site_aniso_U_13
_atom_site_aniso_U_23
O1 0.0456(13) 0.0334(12) 0.0449(16) 0.0015(10) 0.0067(11) 0.0084(10)
N1 0.0435(15) 0.0342(14) 0.0440(19) 0.0069(12) 0.0066(13) 0.0109(12)
Be1 0.040(2) 0.037(2) 0.042(3) 0.0016(19) 0.009(2) 0.0029(19)
O2 0.0464(14) 0.0352(12) 0.0473(16) 0.0003(10) 0.0035(11) 0.0022(10)
N2 0.0387(15) 0.0319(14) 0.049(2) 0.0029(12) 0.0026(14) 0.0058(13)
Be2 0.038(2) 0.038(2) 0.041(3) 0.0036(18) 0.005(2) 0.0078(19)
O3 0.0405(12) 0.0366(12) 0.0399(15) 0.0030(10) -0.0006(10) -0.0006(10)
N3 0.0471(17) 0.0424(16) 0.0347(18) 0.0055(13) -0.0002(14) -0.0011(12)
O4 0.0483(13) 0.0320(12) 0.0477(16) 0.0022(10) 0.0048(11) 0.0003(10)
N4 0.0420(15) 0.0273(14) 0.0484(19) 0.0031(11) 0.0020(13) 0.0050(12)
C11 0.049(2) 0.0362(18) 0.045(2) 0.0063(15) 0.0083(17) 0.0022(15)
C12 0.052(2) 0.053(2) 0.060(3) 0.0120(18) 0.0070(19) 0.0014(18)
C13 0.075(3) 0.050(2) 0.055(3) 0.008(2) 0.021(2) 0.0089(18)
C14 0.048(2) 0.0366(18) 0.051(2) 0.0068(15) -0.0053(18) 0.0097(16)
C15 0.047(2) 0.054(2) 0.071(3) 0.0150(18) 0.005(2) 0.010(2)
C16 0.065(3) 0.051(2) 0.062(3) 0.0111(19) -0.012(2) 0.0035(19)
C21 0.051(2) 0.0422(19) 0.047(2) 0.0076(16) 0.0034(18) 0.0115(16)
C22 0.069(3) 0.045(2) 0.075(3) 0.0069(19) 0.003(2) 0.012(2)
C23 0.050(2) 0.059(2) 0.076(3) 0.0136(19) 0.008(2) 0.010(2)
C24 0.0353(19) 0.047(2) 0.058(3) 0.0014(15) 0.0062(18) 0.0097(17)
C25 0.048(2) 0.062(2) 0.064(3) 0.0139(18) 0.004(2) 0.015(2)
C26 0.054(2) 0.072(3) 0.066(3) 0.012(2) 0.020(2) 0.020(2)
C31 0.055(2) 0.049(2) 0.043(2) 0.0100(17) 0.0112(18) -0.0044(17)
C32 0.057(2) 0.057(2) 0.068(3) 0.0160(19) 0.013(2) 0.003(2)
C33 0.073(3) 0.063(3) 0.079(4) 0.014(2) 0.038(3) 0.004(2)
C34 0.055(2) 0.052(2) 0.042(2) 0.0074(18) 0.0027(18) 0.0120(17)
C35 0.055(2) 0.059(2) 0.065(3) 0.0181(19) -0.001(2) 0.016(2)
C36 0.090(3) 0.074(3) 0.054(3) 0.016(2) -0.018(2) 0.001(2)
C41 0.050(2) 0.0396(19) 0.050(2) 0.0095(16) 0.0088(18) 0.0101(16)
C42 0.048(2) 0.056(2) 0.078(3) 0.0118(18) -0.002(2) 0.018(2)
C43 0.064(3) 0.038(2) 0.078(3) 0.0074(18) 0.000(2) 0.0071(19)
C44 0.0338(18) 0.0428(19) 0.059(3) 0.0017(15) 0.0042(17) 0.0068(17)
C45 0.045(2) 0.067(3) 0.066(3) 0.0125(19) 0.002(2) 0.015(2)
C46 0.050(2) 0.060(2) 0.075(3) 0.0095(19) 0.021(2) 0.018(2)

loop_
_atom_type_symbol
_atom_type_description
_atom_type_scat_dispersion_real
_atom_type_scat_dispersion_imag
_atom_type_scat_source
C C 0.0033 0.0016 'International Tables Vol C Tables 4.2.6.8 and 6.1.1.4'
H H 0.0000 0.0000 'International Tables Vol C Tables 4.2.6.8 and 6.1.1.4'
Be Be 0.0005 0.0002 'International Tables Vol C Tables 4.2.6.8 and 6.1.1.4'
N N 0.0061 0.0033 'International Tables Vol C Tables 4.2.6.8 and 6.1.1.4'
O O 0.0106 0.0060 'International Tables Vol C Tables 4.2.6.8 and 6.1.1.4'

loop_
_geom_angle_atom_site_label_1
_geom_angle_atom_site_label_2
_geom_angle_atom_site_label_3
_geom_angle
N1 O1 Be2 113.4(2)
O1 N1 C14 106.6(2)
O1 N1 C11 105.0(2)
C14 N1 C11 111.8(3)
O1 N1 Be1 107.4(3)
C14 N1 Be1 110.8(3)
C11 N1 Be1 114.6(3)
O4 Be1 O3 144.9(3)
O4 Be1 N1 112.9(3)
O3 Be1 N1 102.2(3)
O4 Be1 Be2 179.4(3)
O3 Be1 Be2 35.46(16)
N1 Be1 Be2 66.72(19)
N2 O2 Be2 113.9(3)
O2 N2 C24 106.3(3)
O2 N2 C21 105.3(2)
C24 N2 C21 112.7(3)
O2 Be2 O1 129.0(3)
O2 Be2 O3 124.3(3)
O1 Be2 O3 106.7(3)
O2 Be2 Be1 158.5(3)
O1 Be2 Be1 72.4(2)
O3 Be2 Be1 34.30(16)
N3 O3 Be1 119.2(2)
N3 O3 Be2 129.8(3)
Be1 O3 Be2 110.2(3)
C34 N3 O3 107.3(2)
C34 N3 C31 114.6(3)
O3 N3 C31 107.2(2)
N4 O4 Be1 126.9(3)
O4 N4 C41 104.9(2)
O4 N4 C44 106.6(3)
C41 N4 C44 112.3(3)
C13 C11 N1 112.1(3)
C13 C11 C12 110.4(3)
N1 C11 C12 108.7(3)
C13 C11 H11 108.5
N1 C11 H11 108.5
C12 C11 H11 108.5
C11 C12 H12A 109.5
C11 C12 H12B 109.5
H12A C12 H12B 109.5
C11 C12 H12C 109.5
H12A C12 H12C 109.5
H12B C12 H12C 109.5
C11 C13 H13A 109.5
C11 C13 H13B 109.5
H13A C13 H13B 109.5
C11 C13 H13C 109.5
H13A C13 H13C 109.5
H13B C13 H13C 109.5
N1 C14 C16 113.9(3)
N1 C14 C15 109.4(3)
C16 C14 C15 110.3(3)
N1 C14 H14 107.7
C16 C14 H14 107.7
C15 C14 H14 107.7
C14 C15 H15A 109.5
C14 C15 H15B 109.5
H15A C15 H15B 109.5
C14 C15 H15C 109.5
H15A C15 H15C 109.5
H15B C15 H15C 109.5
C14 C16 H16A 109.5
C14 C16 H16B 109.5
H16A C16 H16B 109.5
C14 C16 H16C 109.5
H16A C16 H16C 109.5
H16B C16 H16C 109.5
N2 C21 C22 110.1(3)
N2 C21 C23 109.0(3)
C22 C21 C23 109.3(3)
N2 C21 H21 109.4
C22 C21 H21 109.4
C23 C21 H21 109.4
C21 C22 H22A 109.5
C21 C22 H22B 109.5
H22A C22 H22B 109.5
C21 C22 H22C 109.5
H22A C22 H22C 109.5
H22B C22 H22C 109.5
C21 C23 H23A 109.5
C21 C23 H23B 109.5
H23A C23 H23B 109.5
C21 C23 H23C 109.5
H23A C23 H23C 109.5
H23B C23 H23C 109.5
N2 C24 C26 115.6(3)
N2 C24 C25 109.3(3)
C26 C24 C25 110.5(3)
N2 C24 H24 107.0
C26 C24 H24 107.0
C25 C24 H24 107.0
C24 C25 H25A 109.5
C24 C25 H25B 109.5
H25A C25 H25B 109.5
C24 C25 H25C 109.5
H25A C25 H25C 109.5
H25B C25 H25C 109.5
C24 C26 H26A 109.5
C24 C26 H26B 109.5
H26A C26 H26B 109.5
C24 C26 H26C 109.5
H26A C26 H26C 109.5
H26B C26 H26C 109.5
N3 C31 C32 109.3(3)
N3 C31 C33 116.6(3)
C32 C31 C33 111.5(4)
N3 C31 H31 106.2
C32 C31 H31 106.2
C33 C31 H31 106.2
C31 C32 H32A 109.5
C31 C32 H32B 109.5
H32A C32 H32B 109.5
C31 C32 H32C 109.5
H32A C32 H32C 109.5
H32B C32 H32C 109.5
C31 C33 H33A 109.5
C31 C33 H33B 109.5
H33A C33 H33B 109.5
C31 C33 H33C 109.5
H33A C33 H33C 109.5
H33B C33 H33C 109.5
N3 C34 C35 110.1(3)
N3 C34 C36 108.6(3)
C35 C34 C36 108.8(4)
N3 C34 H34 109.8
C35 C34 H34 109.8
C36 C34 H34 109.8
C34 C35 H35A 109.5
C34 C35 H35B 109.5
H35A C35 H35B 109.5
C34 C35 H35C 109.5
H35A C35 H35C 109.5
H35B C35 H35C 109.5
C34 C36 H36A 109.5
C34 C36 H36B 109.5
H36A C36 H36B 109.5
C34 C36 H36C 109.5
H36A C36 H36C 109.5
H36B C36 H36C 109.5
N4 C41 C42 109.9(3)
N4 C41 C43 109.6(3)
C42 C41 C43 109.5(3)
N4 C41 H41 109.3
C42 C41 H41 109.3
C43 C41 H41 109.3
C41 C42 H42A 109.5
C41 C42 H42B 109.5
H42A C42 H42B 109.5
C41 C42 H42C 109.5
H42A C42 H42C 109.5
H42B C42 H42C 109.5
C41 C43 H43A 109.5
C41 C43 H43B 109.5
H43A C43 H43B 109.5
C41 C43 H43C 109.5
H43A C43 H43C 109.5
H43B C43 H43C 109.5
N4 C44 C45 109.2(3)
N4 C44 C46 115.8(3)
C45 C44 C46 110.9(3)
N4 C44 H44 106.8
C45 C44 H44 106.8
C46 C44 H44 106.8
C44 C45 H45A 109.5
C44 C45 H45B 109.5
H45A C45 H45B 109.5
C44 C45 H45C 109.5
H45A C45 H45C 109.5
H45B C45 H45C 109.5
C44 C46 H46A 109.5
C44 C46 H46B 109.5
H46A C46 H46B 109.5
C44 C46 H46C 109.5
H46A C46 H46C 109.5
H46B C46 H46C 109.5

loop_
_geom_bond_atom_site_label_1
_geom_bond_atom_site_label_2
_geom_bond_distance
O1 N1 1.447(3)
O1 Be2 1.522(5)
N1 C14 1.498(4)
N1 C11 1.517(5)
N1 Be1 1.741(5)
Be1 O4 1.467(5)
Be1 O3 1.554(5)
Be1 Be2 2.587(6)
O2 N2 1.457(3)
O2 Be2 1.493(5)
N2 C24 1.476(4)
N2 C21 1.478(4)
Be2 O3 1.600(5)
O3 N3 1.483(3)
N3 C34 1.476(5)
N3 C31 1.488(5)
O4 N4 1.459(3)
N4 C41 1.479(4)
N4 C44 1.481(4)
C11 C13 1.509(5)
C11 C12 1.517(5)
C11 H11 1.0000
C12 H12A 0.9800
C12 H12B 0.9800
C12 H12C 0.9800
C13 H13A 0.9800
C13 H13B 0.9800
C13 H13C 0.9800
C14 C16 1.511(5)
C14 C15 1.517(6)
C14 H14 1.0000
C15 H15A 0.9800
C15 H15B 0.9800
C15 H15C 0.9800
C16 H16A 0.9800
C16 H16B 0.9800
C16 H16C 0.9800
C21 C22 1.517(5)
C21 C23 1.517(5)
C21 H21 1.0000
C22 H22A 0.9800
C22 H22B 0.9800
C22 H22C 0.9800
C23 H23A 0.9800
C23 H23B 0.9800
C23 H23C 0.9800
C24 C26 1.516(6)
C24 C25 1.525(5)
C24 H24 1.0000
C25 H25A 0.9800
C25 H25B 0.9800
C25 H25C 0.9800
C26 H26A 0.9800
C26 H26B 0.9800
C26 H26C 0.9800
C31 C32 1.509(6)
C31 C33 1.514(5)
C31 H31 1.0000
C32 H32A 0.9800
C32 H32B 0.9800
C32 H32C 0.9800
C33 H33A 0.9800
C33 H33B 0.9800
C33 H33C 0.9800
C34 C35 1.510(6)
C34 C36 1.518(5)
C34 H34 1.0000
C35 H35A 0.9800
C35 H35B 0.9800
C35 H35C 0.9800
C36 H36A 0.9800
C36 H36B 0.9800
C36 H36C 0.9800
C41 C42 1.512(5)
C41 C43 1.514(5)
C41 H41 1.0000
C42 H42A 0.9800
C42 H42B 0.9800
C42 H42C 0.9800
C43 H43A 0.9800
C43 H43B 0.9800
C43 H43C 0.9800
C44 C45 1.513(5)
C44 C46 1.520(6)
C44 H44 1.0000
C45 H45A 0.9800
C45 H45B 0.9800
C45 H45C 0.9800
C46 H46A 0.9800
C46 H46B 0.9800
C46 H46C 0.9800
